data_7019680
loop_
_publ_author_name
'Roters, Steffi'
'Appelt, Christian'
'Westenberg, Hauke'
'Hepp, Alexander'
'Slootweg, J. Chris'
'Lammertsma, Koop'
'Uhl, Werner'

_publ_section_title
;
 Dimeric aluminum-phosphorus compounds as masked frustrated Lewis pairs
 for small molecule activation.
;
_journal_issue 30
_journal_name_full 'Dalton transactions (Cambridge, England : 2003)'
_journal_page_first 9033
_journal_page_last 9045
_journal_paper_doi 10.1039/c2dt30080j
_journal_volume 41
_journal_year 2012
_chemical_formula_sum 'C22 H34 Al P'
_chemical_formula_weight 356.44
_chemical_name_systematic
;
?
;
_space_group_IT_number 14
_symmetry_cell_setting monoclinic
_symmetry_space_group_name_Hall '-P 2ybc'
_symmetry_space_group_name_H-M 'P 1 21/c 1'
_atom_sites_solution_hydrogens geom
_atom_sites_solution_primary direct
_atom_sites_solution_secondary difmap
_audit_creation_method SHELXL-97
_cell_angle_alpha 90.00
_cell_angle_beta 108.2810(10)
_cell_angle_gamma 90.00
_cell_formula_units_Z 4
_cell_length_a 10.8370(2)
_cell_length_b 12.5241(2)
_cell_length_c 17.2299(3)
_cell_measurement_reflns_used 4319
_cell_measurement_temperature 153(2)
_cell_measurement_theta_max 71.7705
_cell_measurement_theta_min 4.2965
_cell_volume 2220.48(7)
_computing_cell_refinement 'Bruker SAINT+'
_computing_data_collection 'Bruker SMART'
_computing_data_reduction 'Bruker SHELXTL'
_computing_molecular_graphics 'Bruker SHELXTL'
_computing_publication_material 'Bruker SHELXTL'
_computing_structure_refinement 'SHELXL-97 (Sheldrick, 1997)'
_computing_structure_solution 'SHELXS-97 (Sheldrick, 1990)'
_diffrn_ambient_temperature 153(2)
_diffrn_measured_fraction_theta_full 0.991
_diffrn_measured_fraction_theta_max 0.991
_diffrn_measurement_device_type 'CCD area detector'
_diffrn_measurement_method 'omega scans'
_diffrn_radiation_monochromator graphite
_diffrn_radiation_source 'rotating anode'
_diffrn_radiation_type CuK\a
_diffrn_radiation_wavelength 1.54184
_diffrn_reflns_av_R_equivalents 0.0931
_diffrn_reflns_av_sigmaI/netI 0.0703
_diffrn_reflns_limit_h_max 12
_diffrn_reflns_limit_h_min -12
_diffrn_reflns_limit_k_max 14
_diffrn_reflns_limit_k_min -14
_diffrn_reflns_limit_l_max 19
_diffrn_reflns_limit_l_min -20
_diffrn_reflns_number 12377
_diffrn_reflns_theta_full 66.00
_diffrn_reflns_theta_max 66.00
_diffrn_reflns_theta_min 4.30
_exptl_absorpt_coefficient_mu 1.459
_exptl_absorpt_correction_T_max 0.9176
_exptl_absorpt_correction_T_min 0.8678
_exptl_absorpt_correction_type empirical
_exptl_absorpt_process_details SADABS
_exptl_crystal_colour colourless
_exptl_crystal_density_diffrn 1.066
_exptl_crystal_density_method 'not measured'
_exptl_crystal_description block
_exptl_crystal_F_000 776
_exptl_crystal_size_max 0.10
_exptl_crystal_size_mid 0.10
_exptl_crystal_size_min 0.06
_refine_diff_density_max 0.650
_refine_diff_density_min -0.408
_refine_diff_density_rms 0.068
_refine_ls_extinction_method none
_refine_ls_goodness_of_fit_ref 1.005
_refine_ls_hydrogen_treatment constr
_refine_ls_matrix_type full
_refine_ls_number_parameters 225
_refine_ls_number_reflns 3839
_refine_ls_number_restraints 0
_refine_ls_restrained_S_all 1.005
_refine_ls_R_factor_all 0.0662
_refine_ls_R_factor_gt 0.0549
_refine_ls_shift/su_max 0.000
_refine_ls_shift/su_mean 0.000
_refine_ls_structure_factor_coef Fsqd
_refine_ls_weighting_details 'calc w=1/[\s^2^(Fo^2^)+(0.0979P)^2^+0.0000P] where P=(Fo^2^+2Fc^2^)/3'
_refine_ls_weighting_scheme calc
_refine_ls_wR_factor_gt 0.1485
_refine_ls_wR_factor_ref 0.1542
_reflns_number_gt 3000
_reflns_number_total 3839
_reflns_threshold_expression >2sigma(I)
_cod_data_source_file c2dt30080j.txt
_cod_data_source_block sr1712m
_cod_depositor_comments
;
The following automatic conversions were performed:

'_symmetry_cell_setting' value 'Monoclinic' changed to 'monoclinic'
according to /home/saulius/struct/CIF-dictionaries/cif_core.dic
dictionary named 'cif_core.dic' version 2.4.1 from 2010-06-29.

Automatic conversion script
Id: cif_fix_values 1891 2012-01-12 08:04:46Z andrius 
;
_cod_original_sg_symbol_H-M P2(1)/c
_cod_database_code 7019680

loop_
_symmetry_equiv_pos_as_xyz
'x, y, z'
'-x, y+1/2, -z+1/2'
'-x, -y, -z'
'x, -y-1/2, z-1/2'

loop_
_atom_site_label
_atom_site_type_symbol
_atom_site_fract_x
_atom_site_fract_y
_atom_site_fract_z
_atom_site_U_iso_or_equiv
_atom_site_adp_type
_atom_site_occupancy
_atom_site_symmetry_multiplicity
_atom_site_calc_flag
_atom_site_refinement_flags
P1 P 0.52851(6) 0.99027(5) 0.11636(4) 0.0215(2) Uani 1 1 d .
Al1 Al 0.58700(7) 1.14991(5) 0.04805(4) 0.0222(2) Uani 1 1 d .
C4 C 0.5381(3) 1.26422(19) 0.11241(15) 0.0294(6) Uani 1 1 d .
H4A H 0.4460 1.2598 0.1026 0.035 Uiso 1 1 calc R
H4B H 0.5793 1.2488 0.1693 0.035 Uiso 1 1 calc R
C41 C 0.5705(3) 1.38054(19) 0.09723(18) 0.0382(7) Uani 1 1 d .
H41A H 0.6615 1.3863 0.1035 0.046 Uiso 1 1 calc R
H41B H 0.5496 1.4265 0.1359 0.046 Uiso 1 1 calc R
H41C H 0.5207 1.4013 0.0428 0.046 Uiso 1 1 calc R
C5 C 0.7764(2) 1.13523(19) 0.06679(15) 0.0281(6) Uani 1 1 d .
H5A H 0.7992 1.0612 0.0757 0.034 Uiso 1 1 calc R
H5B H 0.7946 1.1569 0.0181 0.034 Uiso 1 1 calc R
C51 C 0.8633(3) 1.1997(3) 0.13889(19) 0.0488(8) Uani 1 1 d .
H51A H 0.8430 1.2743 0.1301 0.059 Uiso 1 1 calc R
H51B H 0.9528 1.1883 0.1432 0.059 Uiso 1 1 calc R
H51C H 0.8485 1.1771 0.1884 0.059 Uiso 1 1 calc R
C1 C 0.3631(2) 0.99274(18) 0.12237(15) 0.0236(5) Uani 1 1 d .
C11 C 0.3292(3) 0.9254(2) 0.17653(16) 0.0326(6) Uani 1 1 d .
H11 H 0.3927 0.8781 0.2111 0.039 Uiso 1 1 calc R
C12 C 0.2035(3) 0.9267(2) 0.18055(18) 0.0389(7) Uani 1 1 d .
H12 H 0.1803 0.8806 0.2183 0.047 Uiso 1 1 calc R
C13 C 0.1118(3) 0.9936(2) 0.13078(18) 0.0384(7) Uani 1 1 d .
H13 H 0.0246 0.9933 0.1334 0.046 Uiso 1 1 calc R
C14 C 0.1447(2) 1.0608(2) 0.07730(17) 0.0336(6) Uani 1 1 d .
H14 H 0.0804 1.1075 0.0428 0.040 Uiso 1 1 calc R
C15 C 0.2705(2) 1.06152(19) 0.07304(15) 0.0270(6) Uani 1 1 d .
H15 H 0.2936 1.1092 0.0362 0.032 Uiso 1 1 calc R
C2 C 0.6209(2) 1.00499(19) 0.22031(15) 0.0266(6) Uani 1 1 d .
C21 C 0.6851(3) 1.0273(2) 0.28823(16) 0.0300(6) Uani 1 1 d .
C22 C 0.7649(3) 1.0520(2) 0.37318(16) 0.0395(7) Uani 1 1 d .
C221 C 0.6845(4) 1.1264(3) 0.4117(2) 0.0677(11) Uani 1 1 d .
H22A H 0.6664 1.1923 0.3819 0.081 Uiso 1 1 calc R
H22B H 0.7334 1.1407 0.4677 0.081 Uiso 1 1 calc R
H22C H 0.6043 1.0920 0.4094 0.081 Uiso 1 1 calc R
C222 C 0.8854(3) 1.1121(3) 0.3728(2) 0.0743(12) Uani 1 1 d .
H22D H 0.9357 1.0688 0.3479 0.089 Uiso 1 1 calc R
H22E H 0.9364 1.1286 0.4279 0.089 Uiso 1 1 calc R
H22F H 0.8609 1.1771 0.3423 0.089 Uiso 1 1 calc R
C223 C 0.7962(4) 0.9512(3) 0.4225(2) 0.0688(11) Uani 1 1 d .
H22G H 0.7174 0.9127 0.4173 0.083 Uiso 1 1 calc R
H22H H 0.8381 0.9687 0.4789 0.083 Uiso 1 1 calc R
H22I H 0.8531 0.9077 0.4029 0.083 Uiso 1 1 calc R
C3 C 0.5375(2) 0.86467(18) 0.06735(14) 0.0216(5) Uani 1 1 d .
C31 C 0.6182(2) 0.78123(18) 0.08998(15) 0.0241(5) Uani 1 1 d .
H31 H 0.6017 0.7272 0.0485 0.029 Uiso 1 1 calc R
C32 C 0.7299(2) 0.75172(19) 0.16598(15) 0.0280(6) Uani 1 1 d .
C321 C 0.8395(2) 0.8340(2) 0.18200(17) 0.0367(7) Uani 1 1 d .
H32A H 0.8072 0.9029 0.1904 0.044 Uiso 1 1 calc R
H32B H 0.8711 0.8368 0.1358 0.044 Uiso 1 1 calc R
H32C H 0.9091 0.8138 0.2298 0.044 Uiso 1 1 calc R
C322 C 0.6804(3) 0.7402(2) 0.23997(16) 0.0353(6) Uani 1 1 d .
H32D H 0.6444 0.8069 0.2499 0.042 Uiso 1 1 calc R
H32E H 0.7512 0.7205 0.2872 0.042 Uiso 1 1 calc R
H32F H 0.6145 0.6860 0.2289 0.042 Uiso 1 1 calc R
C323 C 0.7834(3) 0.6436(2) 0.15038(18) 0.0414(7) Uani 1 1 d .
H32G H 0.8553 0.6239 0.1971 0.050 Uiso 1 1 calc R
H32H H 0.8121 0.6486 0.1032 0.050 Uiso 1 1 calc R
H32I H 0.7165 0.5905 0.1411 0.050 Uiso 1 1 calc R

loop_
_atom_site_aniso_label
_atom_site_aniso_U_11
_atom_site_aniso_U_22
_atom_site_aniso_U_33
_atom_site_aniso_U_23
_atom_site_aniso_U_13
_atom_site_aniso_U_12
P1 0.0207(3) 0.0189(3) 0.0219(3) 0.0002(2) 0.0026(3) 0.0004(2)
Al1 0.0225(4) 0.0171(4) 0.0242(4) -0.0012(3) 0.0034(3) 0.0006(3)
C4 0.0348(14) 0.0217(13) 0.0305(14) -0.0055(11) 0.0083(12) 0.0026(11)
C41 0.0468(17) 0.0237(14) 0.0422(16) -0.0069(12) 0.0111(14) 0.0016(12)
C5 0.0260(13) 0.0248(13) 0.0315(14) -0.0019(11) 0.0059(11) -0.0004(10)
C51 0.0257(14) 0.059(2) 0.0523(19) -0.0219(16) -0.0016(14) 0.0002(14)
C1 0.0223(12) 0.0212(12) 0.0258(13) -0.0075(10) 0.0054(11) -0.0014(10)
C11 0.0340(15) 0.0265(13) 0.0377(15) -0.0001(12) 0.0116(13) -0.0001(11)
C12 0.0398(16) 0.0340(15) 0.0487(18) -0.0010(14) 0.0220(15) -0.0066(13)
C13 0.0259(14) 0.0372(15) 0.0535(19) -0.0156(14) 0.0143(14) -0.0049(12)
C14 0.0242(13) 0.0319(14) 0.0394(16) -0.0101(13) 0.0026(12) 0.0027(11)
C15 0.0255(13) 0.0268(13) 0.0273(13) -0.0032(11) 0.0063(11) -0.0008(10)
C2 0.0252(13) 0.0231(12) 0.0283(14) -0.0007(11) 0.0037(12) -0.0013(10)
C21 0.0285(14) 0.0279(13) 0.0321(15) 0.0017(12) 0.0073(12) -0.0018(11)
C22 0.0382(16) 0.0445(17) 0.0277(15) 0.0002(13) -0.0013(13) -0.0101(13)
C221 0.077(3) 0.074(3) 0.050(2) -0.0250(19) 0.017(2) -0.014(2)
C222 0.054(2) 0.112(3) 0.045(2) 0.002(2) -0.0021(18) -0.042(2)
C223 0.069(3) 0.072(3) 0.042(2) 0.0162(19) -0.0153(18) -0.011(2)
C3 0.0215(12) 0.0188(11) 0.0225(12) -0.0006(10) 0.0041(10) -0.0026(9)
C31 0.0235(12) 0.0201(12) 0.0287(13) -0.0006(10) 0.0079(11) 0.0005(10)
C32 0.0260(13) 0.0239(12) 0.0313(14) 0.0052(11) 0.0050(12) 0.0048(10)
C321 0.0256(14) 0.0388(15) 0.0413(16) 0.0072(13) 0.0043(13) 0.0017(12)
C322 0.0373(15) 0.0302(14) 0.0345(15) 0.0085(12) 0.0056(13) 0.0053(12)
C323 0.0370(16) 0.0354(15) 0.0448(17) 0.0050(13) 0.0030(14) 0.0140(13)

loop_
_atom_type_symbol
_atom_type_description
_atom_type_scat_dispersion_real
_atom_type_scat_dispersion_imag
_atom_type_scat_source
C C 0.0181 0.0091 'International Tables Vol C Tables 4.2.6.8 and 6.1.1.4'
H H 0.0000 0.0000 'International Tables Vol C Tables 4.2.6.8 and 6.1.1.4'
Al Al 0.2130 0.2455 'International Tables Vol C Tables 4.2.6.8 and 6.1.1.4'
P P 0.2955 0.4335 'International Tables Vol C Tables 4.2.6.8 and 6.1.1.4'

loop_
_geom_angle_atom_site_label_1
_geom_angle_atom_site_label_2
_geom_angle_atom_site_label_3
_geom_angle
_geom_angle_site_symmetry_1
_geom_angle_site_symmetry_3
C2 P1 C3 117.99(11) . .
C2 P1 C1 101.25(11) . .
C3 P1 C1 103.85(10) . .
C2 P1 Al1 104.30(8) . .
C3 P1 Al1 114.73(8) . .
C1 P1 Al1 114.27(8) . .
C4 Al1 C5 114.87(11) . .
C4 Al1 C3 113.60(10) . 3_675
C5 Al1 C3 119.13(10) . 3_675
C4 Al1 P1 99.34(8) . .
C5 Al1 P1 104.56(8) . .
C3 Al1 P1 101.55(7) 3_675 .
C41 C4 Al1 118.20(18) . .
C41 C4 H4A 107.8 . .
Al1 C4 H4A 107.8 . .
C41 C4 H4B 107.8 . .
Al1 C4 H4B 107.8 . .
H4A C4 H4B 107.1 . .
C4 C41 H41A 109.5 . .
C4 C41 H41B 109.5 . .
H41A C41 H41B 109.5 . .
C4 C41 H41C 109.5 . .
H41A C41 H41C 109.5 . .
H41B C41 H41C 109.5 . .
C51 C5 Al1 115.11(18) . .
C51 C5 H5A 108.5 . .
Al1 C5 H5A 108.5 . .
C51 C5 H5B 108.5 . .
Al1 C5 H5B 108.5 . .
H5A C5 H5B 107.5 . .
C5 C51 H51A 109.5 . .
C5 C51 H51B 109.5 . .
H51A C51 H51B 109.5 . .
C5 C51 H51C 109.5 . .
H51A C51 H51C 109.5 . .
H51B C51 H51C 109.5 . .
C11 C1 C15 119.6(2) . .
C11 C1 P1 119.88(19) . .
C15 C1 P1 120.51(18) . .
C12 C11 C1 119.8(3) . .
C12 C11 H11 120.1 . .
C1 C11 H11 120.1 . .
C13 C12 C11 120.4(3) . .
C13 C12 H12 119.8 . .
C11 C12 H12 119.8 . .
C14 C13 C12 120.2(3) . .
C14 C13 H13 119.9 . .
C12 C13 H13 119.9 . .
C13 C14 C15 120.3(3) . .
C13 C14 H14 119.8 . .
C15 C14 H14 119.8 . .
C1 C15 C14 119.7(2) . .
C1 C15 H15 120.1 . .
C14 C15 H15 120.1 . .
C21 C2 P1 172.2(2) . .
C2 C21 C22 178.5(3) . .
C21 C22 C223 110.1(2) . .
C21 C22 C222 109.8(2) . .
C223 C22 C222 112.3(3) . .
C21 C22 C221 108.3(2) . .
C223 C22 C221 108.6(3) . .
C222 C22 C221 107.7(3) . .
C22 C221 H22A 109.5 . .
C22 C221 H22B 109.5 . .
H22A C221 H22B 109.5 . .
C22 C221 H22C 109.5 . .
H22A C221 H22C 109.5 . .
H22B C221 H22C 109.5 . .
C22 C222 H22D 109.5 . .
C22 C222 H22E 109.5 . .
H22D C222 H22E 109.5 . .
C22 C222 H22F 109.5 . .
H22D C222 H22F 109.5 . .
H22E C222 H22F 109.5 . .
C22 C223 H22G 109.5 . .
C22 C223 H22H 109.5 . .
H22G C223 H22H 109.5 . .
C22 C223 H22I 109.5 . .
H22G C223 H22I 109.5 . .
H22H C223 H22I 109.5 . .
C31 C3 P1 132.13(19) . .
C31 C3 Al1 112.79(17) . 3_675
P1 C3 Al1 114.84(12) . 3_675
C3 C31 C32 135.2(2) . .
C3 C31 H31 112.4 . .
C32 C31 H31 112.4 . .
C31 C32 C321 110.7(2) . .
C31 C32 C323 107.9(2) . .
C321 C32 C323 108.1(2) . .
C31 C32 C322 110.2(2) . .
C321 C32 C322 111.5(2) . .
C323 C32 C322 108.2(2) . .
C32 C321 H32A 109.5 . .
C32 C321 H32B 109.5 . .
H32A C321 H32B 109.5 . .
C32 C321 H32C 109.5 . .
H32A C321 H32C 109.5 . .
H32B C321 H32C 109.5 . .
C32 C322 H32D 109.5 . .
C32 C322 H32E 109.5 . .
H32D C322 H32E 109.5 . .
C32 C322 H32F 109.5 . .
H32D C322 H32F 109.5 . .
H32E C322 H32F 109.5 . .
C32 C323 H32G 109.5 . .
C32 C323 H32H 109.5 . .
H32G C323 H32H 109.5 . .
C32 C323 H32I 109.5 . .
H32G C323 H32I 109.5 . .
H32H C323 H32I 109.5 . .

loop_
_geom_bond_atom_site_label_1
_geom_bond_atom_site_label_2
_geom_bond_distance
_geom_bond_site_symmetry_2
P1 C2 1.766(3) .
P1 C3 1.802(2) .
P1 C1 1.828(2) .
P1 Al1 2.5004(9) .
Al1 C4 1.982(2) .
Al1 C5 1.984(3) .
Al1 C3 2.031(2) 3_675
C4 C41 1.540(3) .
C4 H4A 0.9600 .
C4 H4B 0.9600 .
C41 H41A 0.9599 .
C41 H41B 0.9599 .
C41 H41C 0.9599 .
C5 C51 1.533(3) .
C5 H5A 0.9600 .
C5 H5B 0.9600 .
C51 H51A 0.9599 .
C51 H51B 0.9599 .
C51 H51C 0.9599 .
C1 C11 1.390(4) .
C1 C15 1.391(3) .
C11 C12 1.385(4) .
C11 H11 0.9600 .
C12 C13 1.375(4) .
C12 H12 0.9600 .
C13 C14 1.375(4) .
C13 H13 0.9600 .
C14 C15 1.388(3) .
C14 H14 0.9600 .
C15 H15 0.9600 .
C2 C21 1.192(4) .
C21 C22 1.481(4) .
C22 C223 1.500(4) .
C22 C222 1.509(4) .
C22 C221 1.559(4) .
C221 H22A 0.9599 .
C221 H22B 0.9599 .
C221 H22C 0.9599 .
C222 H22D 0.9599 .
C222 H22E 0.9599 .
C222 H22F 0.9599 .
C223 H22G 0.9599 .
C223 H22H 0.9599 .
C223 H22I 0.9599 .
C3 C31 1.339(3) .
C3 Al1 2.031(2) 3_675
C31 C32 1.524(3) .
C31 H31 0.9600 .
C32 C321 1.531(4) .
C32 C323 1.529(3) .
C32 C322 1.537(4) .
C321 H32A 0.9599 .
C321 H32B 0.9599 .
C321 H32C 0.9599 .
C322 H32D 0.9599 .
C322 H32E 0.9599 .
C322 H32F 0.9599 .
C323 H32G 0.9599 .
C323 H32H 0.9599 .
C323 H32I 0.9599 .

loop_
_geom_torsion_atom_site_label_1
_geom_torsion_atom_site_label_2
_geom_torsion_atom_site_label_3
_geom_torsion_atom_site_label_4
_geom_torsion
_geom_torsion_site_symmetry_1
_geom_torsion_site_symmetry_4
C2 P1 Al1 C4 -57.30(11) . .
C3 P1 Al1 C4 172.11(11) . .
C1 P1 Al1 C4 52.32(12) . .
C2 P1 Al1 C5 61.59(11) . .
C3 P1 Al1 C5 -68.99(11) . .
C1 P1 Al1 C5 171.21(11) . .
C2 P1 Al1 C3 -173.90(11) . 3_675
C3 P1 Al1 C3 55.51(13) . 3_675
C1 P1 Al1 C3 -64.28(11) . 3_675
C5 Al1 C4 C41 63.0(2) . .
C3 Al1 C4 C41 -79.0(2) 3_675 .
P1 Al1 C4 C41 173.90(19) . .
C4 Al1 C5 C51 10.2(2) . .
C3 Al1 C5 C51 150.0(2) 3_675 .
P1 Al1 C5 C51 -97.6(2) . .
C2 P1 C1 C11 -51.5(2) . .
C3 P1 C1 C11 71.3(2) . .
Al1 P1 C1 C11 -162.97(17) . .
C2 P1 C1 C15 128.6(2) . .
C3 P1 C1 C15 -108.6(2) . .
Al1 P1 C1 C15 17.1(2) . .
C15 C1 C11 C12 0.5(4) . .
P1 C1 C11 C12 -179.45(19) . .
C1 C11 C12 C13 0.5(4) . .
C11 C12 C13 C14 -0.8(4) . .
C12 C13 C14 C15 0.1(4) . .
C11 C1 C15 C14 -1.2(4) . .
P1 C1 C15 C14 178.76(18) . .
C13 C14 C15 C1 0.9(4) . .
C3 P1 C2 C21 145.7(17) . .
C1 P1 C2 C21 -101.8(17) . .
Al1 P1 C2 C21 17.1(18) . .
P1 C2 C21 C22 -171(9) . .
C2 C21 C22 C223 -1(11) . .
C2 C21 C22 C222 123(11) . .
C2 C21 C22 C221 -119(11) . .
C2 P1 C3 C31 -12.5(3) . .
C1 P1 C3 C31 -123.6(2) . .
Al1 P1 C3 C31 111.0(2) . .
C2 P1 C3 Al1 173.59(11) . 3_675
C1 P1 C3 Al1 62.57(14) . 3_675
Al1 P1 C3 Al1 -62.86(13) . 3_675
P1 C3 C31 C32 4.0(4) . .
Al1 C3 C31 C32 178.0(2) 3_675 .
C3 C31 C32 C321 -60.5(4) . .
C3 C31 C32 C323 -178.6(3) . .
C3 C31 C32 C322 63.4(4) . .
